data_7018734
loop_
_publ_author_name
'Lin, Qipu'
'Wu, Tao'
'Bu, Xianhui'
'Feng, Pingyun'

_publ_section_title
;
 A twelve-connected porous framework built from rare linear cadmium
 tricarboxylate pentamer.
;
_journal_issue 13
_journal_name_full 'Dalton transactions (Cambridge, England : 2003)'
_journal_page_first 3620
_journal_page_last 3622
_journal_paper_doi 10.1039/c2dt12392d
_journal_volume 41
_journal_year 2012
_chemical_formula_moiety 'C66 H58 Cd3 N4 O16'
_chemical_formula_sum 'C66 H58 Cd3 N4 O16'
_chemical_formula_weight 1496.36
_chemical_name_systematic
;
?
;
_space_group_IT_number 2
_symmetry_cell_setting triclinic
_symmetry_space_group_name_Hall '-P 1'
_symmetry_space_group_name_H-M 'P -1'
_atom_sites_solution_hydrogens geom
_atom_sites_solution_primary direct
_atom_sites_solution_secondary difmap
_audit_creation_method SHELXL-97
_cell_angle_alpha 69.202(3)
_cell_angle_beta 83.200(4)
_cell_angle_gamma 88.432(4)
_cell_formula_units_Z 1
_cell_length_a 10.0514(6)
_cell_length_b 14.6745(8)
_cell_length_c 14.8435(8)
_cell_measurement_reflns_used 2510
_cell_measurement_temperature 296(2)
_cell_measurement_theta_max 24.65
_cell_measurement_theta_min 2.38
_cell_volume 2032.1(2)
_computing_cell_refinement 'Bruker SAINT'
_computing_data_collection 'Bruker APEX2'
_computing_data_reduction 'Bruker SAINT'
_computing_molecular_graphics 'Bruker SHELXTL'
_computing_publication_material 'Bruker SHELXTL'
_computing_structure_refinement 'SHELXL-97 (Sheldrick, 1997)'
_computing_structure_solution 'SHELXS-97 (Sheldrick, 1990)'
_diffrn_ambient_temperature 296(2)
_diffrn_measured_fraction_theta_full 0.999
_diffrn_measured_fraction_theta_max 0.999
_diffrn_measurement_device_type 'Bruker APEX-II CCD'
_diffrn_measurement_method '\f and \w scans'
_diffrn_radiation_monochromator graphite
_diffrn_radiation_source 'fine-focus sealed tube'
_diffrn_radiation_type MoK\a
_diffrn_radiation_wavelength 0.71073
_diffrn_reflns_av_R_equivalents 0.0636
_diffrn_reflns_av_sigmaI/netI 0.1132
_diffrn_reflns_limit_h_max 12
_diffrn_reflns_limit_h_min -13
_diffrn_reflns_limit_k_max 15
_diffrn_reflns_limit_k_min -19
_diffrn_reflns_limit_l_max 12
_diffrn_reflns_limit_l_min -21
_diffrn_reflns_number 13183
_diffrn_reflns_theta_full 30.32
_diffrn_reflns_theta_max 30.32
_diffrn_reflns_theta_min 1.48
_diffrn_standards_decay_% none
_diffrn_standards_interval_count none
_diffrn_standards_interval_time 0
_diffrn_standards_number 0
_exptl_absorpt_coefficient_mu 0.833
_exptl_absorpt_correction_T_max 0.843
_exptl_absorpt_correction_T_min 0.761
_exptl_absorpt_correction_type none
_exptl_crystal_colour colorless
_exptl_crystal_density_diffrn 1.223
_exptl_crystal_density_meas 1.223
_exptl_crystal_density_method 'not measured'
_exptl_crystal_description sheet
_exptl_crystal_F_000 750.0
_exptl_crystal_size_max 0.35
_exptl_crystal_size_mid 0.28
_exptl_crystal_size_min 0.21
_refine_diff_density_max 1.684
_refine_diff_density_min -0.894
_refine_diff_density_rms 0.113
_refine_ls_extinction_method none
_refine_ls_goodness_of_fit_ref 0.955
_refine_ls_hydrogen_treatment constr
_refine_ls_matrix_type full
_refine_ls_number_parameters 403
_refine_ls_number_reflns 9168
_refine_ls_number_restraints 146
_refine_ls_restrained_S_all 0.998
_refine_ls_R_factor_all 0.0891
_refine_ls_R_factor_gt 0.0565
_refine_ls_shift/su_max 0.001
_refine_ls_shift/su_mean 0.000
_refine_ls_structure_factor_coef Fsqd
_refine_ls_weighting_details 'calc w=1/[\s^2^(Fo^2^)+(0.0489P)^2^+0.0000P] where P=(Fo^2^+2Fc^2^)/3'
_refine_ls_weighting_scheme calc
_refine_ls_wR_factor_gt 0.1318
_refine_ls_wR_factor_ref 0.1455
_reflns_number_gt 4864
_reflns_number_total 12201
_reflns_threshold_expression >2sigma(I)
_cod_data_source_file c2dt12392d.txt
_cod_data_source_block 2
_cod_depositor_comments
;
The following automatic conversions were performed:

'_symmetry_cell_setting' value 'Triclinic' changed to 'triclinic'
according to /home/saulius/struct/CIF-dictionaries/cif_core.dic
dictionary named 'cif_core.dic' version 2.4.1 from 2010-06-29.

Automatic conversion script
Id: cif_fix_values 1715 2011-07-08 13:25:40Z adriana 
;
_cod_database_code 7018734

loop_
_symmetry_equiv_pos_as_xyz
'x, y, z'
'-x, -y, -z'

loop_
_atom_site_label
_atom_site_type_symbol
_atom_site_fract_x
_atom_site_fract_y
_atom_site_fract_z
_atom_site_U_iso_or_equiv
_atom_site_adp_type
_atom_site_occupancy
_atom_site_symmetry_multiplicity
_atom_site_calc_flag
_atom_site_refinement_flags
Cd1 Cd 0.5000 -0.5000 0.5000 0.03712(17) Uani 1 2 d S
Cd2 Cd 0.39858(5) -0.61563(3) 0.31979(3) 0.04953(17) Uani 1 1 d .
O1 O 0.3630(5) -0.4590(3) 0.2588(3) 0.0671(14) Uani 1 1 d .
O2 O 0.3710(5) -0.4136(3) 0.3863(3) 0.0640(13) Uani 1 1 d .
O3 O -0.4067(5) 0.3914(4) 0.2135(4) 0.0858(17) Uani 1 1 d .
O4 O -0.4700(5) 0.2492(4) 0.3201(3) 0.0777(15) Uani 1 1 d .
O5 O 0.4339(4) 0.3566(3) -0.5153(2) 0.0404(9) Uani 1 1 d .
O6 O 0.2417(4) 0.3142(3) -0.5448(3) 0.0593(12) Uani 1 1 d .
C1 C 0.1783(5) -0.0124(4) 0.0774(4) 0.0355(13) Uani 1 1 d .
C2 C 0.0819(6) 0.0314(4) 0.1213(4) 0.0399(14) Uani 1 1 d .
H2A H 0.0542 0.0012 0.1872 0.048 Uiso 1 1 calc R
C3 C 0.0242(6) 0.1195(4) 0.0704(4) 0.0389(14) Uani 1 1 d .
C4 C 0.0686(5) 0.1637(4) -0.0286(4) 0.0382(13) Uani 1 1 d .
H4A H 0.0314 0.2225 -0.0637 0.046 Uiso 1 1 calc R
C5 C 0.1653(5) 0.1229(4) -0.0754(3) 0.0349(13) Uani 1 1 d .
C6 C 0.2196(6) 0.0350(4) -0.0223(4) 0.0402(14) Uani 1 1 d .
H6A H 0.2849 0.0066 -0.0533 0.048 Uiso 1 1 calc R
C7 C 0.2279(5) -0.1102(4) 0.1327(4) 0.0351(13) Uani 1 1 d .
C8 C 0.2561(6) -0.1803(4) 0.0928(4) 0.0441(15) Uani 1 1 d .
H8A H 0.2504 -0.1645 0.0269 0.053 Uiso 1 1 calc R
C9 C 0.2927(6) -0.2735(4) 0.1458(4) 0.0469(15) Uani 1 1 d .
H9A H 0.3081 -0.3194 0.1160 0.056 Uiso 1 1 calc R
C10 C 0.3066(6) -0.2986(4) 0.2427(4) 0.0388(13) Uani 1 1 d .
C11 C 0.2810(6) -0.2282(4) 0.2839(4) 0.0441(15) Uani 1 1 d .
H11A H 0.2898 -0.2437 0.3494 0.053 Uiso 1 1 calc R
C12 C 0.2430(6) -0.1359(4) 0.2308(4) 0.0411(14) Uani 1 1 d .
H12A H 0.2272 -0.0900 0.2606 0.049 Uiso 1 1 calc R
C13 C -0.0824(6) 0.1665(4) 0.1203(4) 0.0414(14) Uani 1 1 d .
C14 C -0.0836(7) 0.2666(5) 0.0980(5) 0.0614(19) Uani 1 1 d .
H14A H -0.0163 0.3052 0.0534 0.074 Uiso 1 1 calc R
C15 C -0.1806(8) 0.3089(5) 0.1396(5) 0.070(2) Uani 1 1 d .
H15A H -0.1788 0.3761 0.1240 0.084 Uiso 1 1 calc R
C16 C -0.2821(7) 0.2542(5) 0.2048(4) 0.0556(17) Uani 1 1 d .
C17 C -0.2769(7) 0.1533(5) 0.2318(4) 0.0544(17) Uani 1 1 d .
H17A H -0.3415 0.1142 0.2787 0.065 Uiso 1 1 calc R
C18 C -0.1773(6) 0.1113(4) 0.1897(4) 0.0507(16) Uani 1 1 d .
H18A H -0.1744 0.0437 0.2088 0.061 Uiso 1 1 calc R
C19 C 0.2073(6) 0.1711(4) -0.1800(4) 0.0376(13) Uani 1 1 d .
C20 C 0.1115(6) 0.2092(5) -0.2432(4) 0.0479(15) Uani 1 1 d .
H20A H 0.0216 0.2047 -0.2182 0.057 Uiso 1 1 calc R
C21 C 0.1456(6) 0.2534(4) -0.3422(4) 0.0469(15) Uani 1 1 d .
H21A H 0.0787 0.2750 -0.3829 0.056 Uiso 1 1 calc R
C22 C 0.2805(6) 0.2658(4) -0.3814(4) 0.0393(13) Uani 1 1 d .
C23 C 0.3765(6) 0.2315(5) -0.3185(4) 0.0500(16) Uani 1 1 d .
H23A H 0.4668 0.2397 -0.3428 0.060 Uiso 1 1 calc R
C24 C 0.3404(6) 0.1846(5) -0.2189(4) 0.0518(17) Uani 1 1 d .
H24A H 0.4070 0.1621 -0.1781 0.062 Uiso 1 1 calc R
C25 C 0.3512(6) -0.3996(4) 0.2999(4) 0.0459(15) Uani 1 1 d .
C26 C -0.3912(7) 0.3034(6) 0.2485(5) 0.0585(18) Uani 1 1 d .
C27 C 0.3205(6) 0.3165(4) -0.4870(4) 0.0393(14) Uani 1 1 d .
O7 O 0.6833(6) -0.5025(4) 0.3908(4) 0.0995(19) Uani 1 1 d U
O8 O 0.2553(6) -0.6503(5) 0.2273(4) 0.0969(16) Uani 1 1 d U
C28 C 0.2967(11) -0.6815(8) 0.1635(7) 0.1129(18) Uani 1 1 d DU
N1 N 0.3142(9) -0.7709(7) 0.1720(6) 0.1255(19) Uani 1 1 d DU
N2 N 0.3214(10) -0.6187(7) 0.0758(6) 0.141(2) Uani 1 1 d DU
C29 C 0.3781(12) -0.8086(8) 0.1022(8) 0.143(2) Uani 1 1 d DU
H29A H 0.4601 -0.8406 0.1244 0.171 Uiso 1 1 calc R
H29B H 0.3197 -0.8570 0.0957 0.171 Uiso 1 1 calc R
C32 C 0.2658(14) -0.8419(9) 0.2639(8) 0.165(4) Uani 1 1 d DU
H32A H 0.2258 -0.8095 0.3061 0.248 Uiso 1 1 calc R
H32B H 0.3391 -0.8806 0.2922 0.248 Uiso 1 1 calc R
H32C H 0.2001 -0.8833 0.2550 0.248 Uiso 1 1 calc R
C30 C 0.4078(13) -0.7358(9) 0.0129(8) 0.156(2) Uani 1 1 d DU
H30A H 0.3705 -0.7573 -0.0336 0.187 Uiso 1 1 calc R
H30B H 0.5044 -0.7355 -0.0022 0.187 Uiso 1 1 calc R
C31 C 0.3702(14) -0.6341(8) -0.0096(7) 0.164(2) Uani 1 1 d DU
H31A H 0.4476 -0.5921 -0.0413 0.196 Uiso 1 1 calc R
H31B H 0.3019 -0.6183 -0.0535 0.196 Uiso 1 1 calc R
C33 C 0.3172(16) -0.5171(9) 0.0519(9) 0.195(4) Uani 1 1 d DU
H33A H 0.2846 -0.5025 0.1087 0.292 Uiso 1 1 calc R
H33B H 0.2584 -0.4897 0.0028 0.292 Uiso 1 1 calc R
H33C H 0.4056 -0.4897 0.0279 0.292 Uiso 1 1 calc R

loop_
_atom_site_aniso_label
_atom_site_aniso_U_11
_atom_site_aniso_U_22
_atom_site_aniso_U_33
_atom_site_aniso_U_23
_atom_site_aniso_U_13
_atom_site_aniso_U_12
Cd1 0.0462(4) 0.0335(3) 0.0258(3) -0.0028(2) -0.0084(3) 0.0117(3)
Cd2 0.0720(4) 0.0410(3) 0.0258(2) -0.00488(19) 0.0048(2) 0.0234(2)
O1 0.109(4) 0.044(3) 0.043(3) -0.010(2) -0.014(3) 0.041(3)
O2 0.086(3) 0.046(3) 0.052(3) -0.002(2) -0.033(3) 0.026(2)
O3 0.102(4) 0.048(3) 0.082(4) -0.009(3) 0.032(3) 0.033(3)
O4 0.094(4) 0.065(3) 0.062(3) -0.020(3) 0.024(3) 0.028(3)
O5 0.050(3) 0.037(2) 0.028(2) -0.0050(17) 0.0027(18) -0.0013(19)
O6 0.061(3) 0.076(3) 0.030(2) -0.004(2) -0.007(2) -0.009(2)
C1 0.039(3) 0.034(3) 0.029(3) -0.008(2) 0.001(2) 0.009(2)
C2 0.056(4) 0.028(3) 0.028(3) -0.002(2) -0.001(3) 0.008(3)
C3 0.051(4) 0.032(3) 0.033(3) -0.010(3) -0.010(3) 0.015(3)
C4 0.046(4) 0.031(3) 0.029(3) 0.000(2) -0.008(3) 0.009(3)
C5 0.043(3) 0.035(3) 0.022(3) -0.007(2) -0.001(2) 0.006(3)
C6 0.054(4) 0.034(3) 0.030(3) -0.008(3) -0.005(3) 0.016(3)
C7 0.040(3) 0.036(3) 0.026(3) -0.006(2) -0.004(2) 0.009(3)
C8 0.061(4) 0.042(4) 0.024(3) -0.006(3) -0.008(3) 0.018(3)
C9 0.069(4) 0.037(3) 0.030(3) -0.006(3) -0.007(3) 0.025(3)
C10 0.045(4) 0.040(3) 0.026(3) -0.006(3) -0.008(3) 0.015(3)
C11 0.048(4) 0.049(4) 0.031(3) -0.008(3) -0.011(3) 0.010(3)
C12 0.049(4) 0.034(3) 0.038(3) -0.012(3) -0.002(3) 0.010(3)
C13 0.049(4) 0.036(3) 0.033(3) -0.006(3) -0.002(3) 0.011(3)
C14 0.069(5) 0.037(4) 0.060(4) -0.005(3) 0.022(4) 0.013(3)
C15 0.092(6) 0.033(4) 0.069(5) -0.010(3) 0.021(4) 0.014(4)
C16 0.072(5) 0.054(4) 0.035(3) -0.012(3) -0.003(3) 0.026(4)
C17 0.066(5) 0.043(4) 0.040(4) -0.006(3) 0.016(3) 0.012(3)
C18 0.068(4) 0.037(4) 0.035(3) -0.006(3) 0.014(3) 0.016(3)
C19 0.043(4) 0.037(3) 0.025(3) -0.003(2) -0.004(3) 0.012(3)
C20 0.038(3) 0.064(4) 0.031(3) -0.005(3) 0.002(3) 0.006(3)
C21 0.039(4) 0.055(4) 0.037(3) -0.002(3) -0.008(3) 0.003(3)
C22 0.045(4) 0.034(3) 0.035(3) -0.008(3) -0.002(3) -0.002(3)
C23 0.038(4) 0.058(4) 0.044(4) -0.008(3) 0.000(3) 0.002(3)
C24 0.048(4) 0.071(5) 0.024(3) -0.001(3) -0.007(3) 0.010(3)
C25 0.054(4) 0.037(4) 0.037(3) -0.001(3) -0.008(3) 0.014(3)
C26 0.066(5) 0.063(5) 0.041(4) -0.016(4) 0.002(3) 0.027(4)
C27 0.051(4) 0.039(3) 0.024(3) -0.008(3) -0.005(3) 0.010(3)
O7 0.130(5) 0.088(4) 0.061(3) -0.014(3) 0.024(3) -0.005(4)
O8 0.116(4) 0.121(4) 0.073(3) -0.057(3) -0.015(3) 0.001(3)
C28 0.150(4) 0.132(4) 0.087(3) -0.074(3) -0.018(3) -0.010(4)
N1 0.159(4) 0.134(4) 0.115(4) -0.082(3) -0.015(4) -0.017(4)
N2 0.205(5) 0.150(4) 0.092(3) -0.074(4) -0.007(4) -0.006(4)
C29 0.176(5) 0.144(5) 0.140(4) -0.091(4) -0.013(4) -0.011(5)
C32 0.201(9) 0.154(6) 0.137(6) -0.047(5) -0.021(6) -0.013(7)
C30 0.199(5) 0.166(5) 0.128(4) -0.090(4) 0.004(5) -0.004(5)
C31 0.217(5) 0.175(5) 0.108(4) -0.068(4) 0.004(4) 0.000(5)
C33 0.291(10) 0.149(5) 0.136(7) -0.047(5) -0.002(8) 0.011(9)

loop_
_atom_type_symbol
_atom_type_description
_atom_type_scat_dispersion_real
_atom_type_scat_dispersion_imag
_atom_type_scat_source
C C 0.0033 0.0016 'International Tables Vol C Tables 4.2.6.8 and 6.1.1.4'
H H 0.0000 0.0000 'International Tables Vol C Tables 4.2.6.8 and 6.1.1.4'
Cd Cd -0.8075 1.2024 'International Tables Vol C Tables 4.2.6.8 and 6.1.1.4'
Cl Cl 0.1484 0.1585 'International Tables Vol C Tables 4.2.6.8 and 6.1.1.4'
N N 0.0061 0.0033 'International Tables Vol C Tables 4.2.6.8 and 6.1.1.4'
O O 0.0106 0.0060 'International Tables Vol C Tables 4.2.6.8 and 6.1.1.4'

loop_
_geom_angle_atom_site_label_1
_geom_angle_atom_site_label_2
_geom_angle_atom_site_label_3
_geom_angle
_geom_angle_site_symmetry_1
_geom_angle_site_symmetry_3
O2 Cd1 O2 180.00(18) 2_646 .
O2 Cd1 O7 84.90(19) 2_646 .
O2 Cd1 O7 95.10(19) . .
O2 Cd1 O7 95.10(19) 2_646 2_646
O2 Cd1 O7 84.90(19) . 2_646
O7 Cd1 O7 180.0(2) . 2_646
O2 Cd1 O5 89.52(15) 2_646 1_546
O2 Cd1 O5 90.48(15) . 1_546
O7 Cd1 O5 85.61(16) . 1_546
O7 Cd1 O5 94.39(16) 2_646 1_546
O2 Cd1 O5 90.48(15) 2_646 2_655
O2 Cd1 O5 89.52(15) . 2_655
O7 Cd1 O5 94.39(16) . 2_655
O7 Cd1 O5 85.61(16) 2_646 2_655
O5 Cd1 O5 180.00(16) 1_546 2_655
O2 Cd1 Cd2 118.37(11) 2_646 .
O2 Cd1 Cd2 61.63(11) . .
O7 Cd1 Cd2 70.05(14) . .
O7 Cd1 Cd2 109.95(14) 2_646 .
O5 Cd1 Cd2 35.48(8) 1_546 .
O5 Cd1 Cd2 144.52(8) 2_655 .
O2 Cd1 Cd2 61.63(11) 2_646 2_646
O2 Cd1 Cd2 118.37(11) . 2_646
O7 Cd1 Cd2 109.95(14) . 2_646
O7 Cd1 Cd2 70.05(14) 2_646 2_646
O5 Cd1 Cd2 144.52(8) 1_546 2_646
O5 Cd1 Cd2 35.48(8) 2_655 2_646
Cd2 Cd1 Cd2 180.000(6) . 2_646
O1 Cd2 O8 92.8(2) . .
O1 Cd2 O6 108.91(17) . 1_546
O8 Cd2 O6 88.41(17) . 1_546
O1 Cd2 O3 94.22(17) . 1_645
O8 Cd2 O3 95.9(2) . 1_645
O6 Cd2 O3 156.27(18) 1_546 1_645
O1 Cd2 O4 149.52(17) . 1_645
O8 Cd2 O4 91.0(2) . 1_645
O6 Cd2 O4 101.42(17) 1_546 1_645
O3 Cd2 O4 55.30(16) 1_645 1_645
O1 Cd2 O5 103.94(14) . 1_546
O8 Cd2 O5 142.78(17) . 1_546
O6 Cd2 O5 54.86(13) 1_546 1_546
O3 Cd2 O5 115.36(17) 1_645 1_546
O4 Cd2 O5 90.88(15) 1_645 1_546
O1 Cd2 C26 121.2(2) . 1_645
O8 Cd2 C26 93.4(2) . 1_645
O6 Cd2 C26 129.6(2) 1_546 1_645
O3 Cd2 C26 27.01(18) 1_645 1_645
O4 Cd2 C26 28.30(18) 1_645 1_645
O5 Cd2 C26 105.28(17) 1_546 1_645
O1 Cd2 C27 109.97(16) . 1_546
O8 Cd2 C27 115.33(19) . 1_546
O6 Cd2 C27 27.32(15) 1_546 1_546
O3 Cd2 C27 138.5(2) 1_645 1_546
O4 Cd2 C27 95.57(17) 1_645 1_546
O5 Cd2 C27 27.61(14) 1_546 1_546
C26 Cd2 C27 119.35(19) 1_645 1_546
O1 Cd2 Cd1 72.32(11) . .
O8 Cd2 Cd1 154.79(14) . .
O6 Cd2 Cd1 77.90(10) 1_546 .
O3 Cd2 Cd1 105.20(15) 1_645 .
O4 Cd2 Cd1 112.31(13) 1_645 .
O5 Cd2 Cd1 34.06(9) 1_546 .
C26 Cd2 Cd1 111.69(15) 1_645 .
C27 Cd2 Cd1 55.12(13) 1_546 .
C25 O1 Cd2 128.9(4) . .
C25 O2 Cd1 141.0(4) . .
C26 O3 Cd2 92.3(4) . 1_465
C26 O4 Cd2 90.6(4) . 1_465
C27 O5 Cd1 126.0(4) . 1_564
C27 O5 Cd2 89.8(3) . 1_564
Cd1 O5 Cd2 110.45(14) 1_564 1_564
C27 O6 Cd2 93.1(3) . 1_564
C2 C1 C6 117.9(5) . .
C2 C1 C7 120.1(5) . .
C6 C1 C7 121.8(5) . .
C1 C2 C3 122.3(5) . .
C1 C2 H2A 118.9 . .
C3 C2 H2A 118.9 . .
C2 C3 C4 117.7(5) . .
C2 C3 C13 121.4(5) . .
C4 C3 C13 120.9(5) . .
C5 C4 C3 122.0(5) . .
C5 C4 H4A 119.0 . .
C3 C4 H4A 119.0 . .
C4 C5 C6 118.5(5) . .
C4 C5 C19 120.2(5) . .
C6 C5 C19 121.3(5) . .
C5 C6 C1 121.6(5) . .
C5 C6 H6A 119.2 . .
C1 C6 H6A 119.2 . .
C8 C7 C12 116.6(5) . .
C8 C7 C1 122.9(5) . .
C12 C7 C1 120.5(5) . .
C7 C8 C9 122.9(5) . .
C7 C8 H8A 118.5 . .
C9 C8 H8A 118.5 . .
C10 C9 C8 120.2(5) . .
C10 C9 H9A 119.9 . .
C8 C9 H9A 119.9 . .
C9 C10 C11 117.7(5) . .
C9 C10 C25 120.2(5) . .
C11 C10 C25 122.0(5) . .
C12 C11 C10 121.7(5) . .
C12 C11 H11A 119.2 . .
C10 C11 H11A 119.2 . .
C11 C12 C7 120.9(5) . .
C11 C12 H12A 119.6 . .
C7 C12 H12A 119.6 . .
C18 C13 C14 118.2(5) . .
C18 C13 C3 120.8(5) . .
C14 C13 C3 121.0(5) . .
C15 C14 C13 121.2(6) . .
C15 C14 H14A 119.4 . .
C13 C14 H14A 119.4 . .
C14 C15 C16 120.9(6) . .
C14 C15 H15A 119.6 . .
C16 C15 H15A 119.6 . .
C15 C16 C17 118.1(6) . .
C15 C16 C26 119.9(6) . .
C17 C16 C26 122.0(6) . .
C18 C17 C16 120.3(6) . .
C18 C17 H17A 119.8 . .
C16 C17 H17A 119.8 . .
C13 C18 C17 121.1(6) . .
C13 C18 H18A 119.5 . .
C17 C18 H18A 119.5 . .
C24 C19 C20 117.4(5) . .
C24 C19 C5 122.7(5) . .
C20 C19 C5 119.9(5) . .
C21 C20 C19 122.1(5) . .
C21 C20 H20A 119.0 . .
C19 C20 H20A 119.0 . .
C20 C21 C22 120.2(5) . .
C20 C21 H21A 119.9 . .
C22 C21 H21A 119.9 . .
C23 C22 C21 117.9(5) . .
C23 C22 C27 120.6(5) . .
C21 C22 C27 121.5(5) . .
C22 C23 C24 121.2(5) . .
C22 C23 H23A 119.4 . .
C24 C23 H23A 119.4 . .
C19 C24 C23 121.1(5) . .
C19 C24 H24A 119.5 . .
C23 C24 H24A 119.5 . .
O1 C25 O2 127.1(6) . .
O1 C25 C10 117.2(5) . .
O2 C25 C10 115.7(5) . .
O3 C26 O4 121.7(6) . .
O3 C26 C16 120.9(6) . .
O4 C26 C16 117.3(6) . .
O3 C26 Cd2 60.7(3) . 1_465
O4 C26 Cd2 61.1(3) . 1_465
C16 C26 Cd2 174.9(5) . 1_465
O6 C27 O5 122.0(5) . .
O6 C27 C22 118.5(5) . .
O5 C27 C22 119.4(5) . .
O6 C27 Cd2 59.6(3) . 1_564
O5 C27 Cd2 62.6(3) . 1_564
C22 C27 Cd2 172.2(4) . 1_564
C28 O8 Cd2 121.0(6) . .
O8 C28 N1 127.2(10) . .
O8 C28 N2 117.5(10) . .
N1 C28 N2 115.2(9) . .
C28 N1 C29 128.2(10) . .
C28 N1 C32 116.1(9) . .
C29 N1 C32 115.7(10) . .
C28 N2 C31 129.3(10) . .
C28 N2 C33 124.1(9) . .
C31 N2 C33 106.2(10) . .
C30 C29 N1 111.4(9) . .
C30 C29 H29A 109.3 . .
N1 C29 H29A 109.3 . .
C30 C29 H29B 109.3 . .
N1 C29 H29B 109.3 . .
H29A C29 H29B 108.0 . .
N1 C32 H32A 109.5 . .
N1 C32 H32B 109.5 . .
H32A C32 H32B 109.5 . .
N1 C32 H32C 109.5 . .
H32A C32 H32C 109.5 . .
H32B C32 H32C 109.5 . .
C29 C30 C31 124.7(9) . .
C29 C30 H30A 106.2 . .
C31 C30 H30A 106.2 . .
C29 C30 H30B 106.2 . .
C31 C30 H30B 106.2 . .
H30A C30 H30B 106.4 . .
N2 C31 C30 109.7(9) . .
N2 C31 H31A 109.7 . .
C30 C31 H31A 109.7 . .
N2 C31 H31B 109.7 . .
C30 C31 H31B 109.7 . .
H31A C31 H31B 108.2 . .
N2 C33 H33A 109.5 . .
N2 C33 H33B 109.5 . .
H33A C33 H33B 109.5 . .
N2 C33 H33C 109.5 . .
H33A C33 H33C 109.5 . .
H33B C33 H33C 109.5 . .

loop_
_geom_bond_atom_site_label_1
_geom_bond_atom_site_label_2
_geom_bond_distance
_geom_bond_site_symmetry_2
Cd1 O2 2.246(4) 2_646
Cd1 O2 2.246(4) .
Cd1 O7 2.314(5) .
Cd1 O7 2.314(5) 2_646
Cd1 O5 2.318(4) 1_546
Cd1 O5 2.318(4) 2_655
Cd1 Cd2 3.8778(5) .
Cd1 Cd2 3.8778(5) 2_646
Cd2 O1 2.188(4) .
Cd2 O8 2.286(5) .
Cd2 O6 2.336(4) 1_546
Cd2 O3 2.344(5) 1_645
Cd2 O4 2.352(4) 1_645
Cd2 O5 2.402(3) 1_546
Cd2 C26 2.687(6) 1_645
Cd2 C27 2.705(5) 1_546
O1 C25 1.226(7) .
O2 C25 1.263(6) .
O3 C26 1.221(8) .
O3 Cd2 2.344(5) 1_465
O4 C26 1.274(8) .
O4 Cd2 2.352(4) 1_465
O5 C27 1.253(6) .
O5 Cd1 2.318(4) 1_564
O5 Cd2 2.402(3) 1_564
O6 C27 1.243(6) .
O6 Cd2 2.336(4) 1_564
C1 C2 1.375(7) .
C1 C6 1.409(7) .
C1 C7 1.484(7) .
C2 C3 1.396(7) .
C2 H2A 0.9300 .
C3 C4 1.401(7) .
C3 C13 1.519(7) .
C4 C5 1.375(7) .
C4 H4A 0.9300 .
C5 C6 1.388(7) .
C5 C19 1.473(7) .
C6 H6A 0.9300 .
C7 C8 1.367(7) .
C7 C12 1.395(7) .
C8 C9 1.379(7) .
C8 H8A 0.9300 .
C9 C10 1.375(7) .
C9 H9A 0.9300 .
C10 C11 1.381(7) .
C10 C25 1.509(8) .
C11 C12 1.373(7) .
C11 H11A 0.9300 .
C12 H12A 0.9300 .
C13 C18 1.359(7) .
C13 C14 1.385(8) .
C14 C15 1.348(8) .
C14 H14A 0.9300 .
C15 C16 1.371(9) .
C15 H15A 0.9300 .
C16 C17 1.391(8) .
C16 C26 1.506(8) .
C17 C18 1.365(8) .
C17 H17A 0.9300 .
C18 H18A 0.9300 .
C19 C24 1.383(7) .
C19 C20 1.390(7) .
C20 C21 1.384(7) .
C20 H20A 0.9300 .
C21 C22 1.401(7) .
C21 H21A 0.9300 .
C22 C23 1.382(8) .
C22 C27 1.486(7) .
C23 C24 1.398(7) .
C23 H23A 0.9300 .
C24 H24A 0.9300 .
C26 Cd2 2.687(6) 1_465
C27 Cd2 2.705(5) 1_564
O8 C28 1.218(9) .
C28 N1 1.282(11) .
C28 N2 1.300(11) .
N1 C29 1.423(10) .
N1 C32 1.430(11) .
N2 C31 1.396(10) .
N2 C33 1.405(12) .
C29 C30 1.380(11) .
C29 H29A 0.9700 .
C29 H29B 0.9700 .
C32 H32A 0.9600 .
C32 H32B 0.9600 .
C32 H32C 0.9600 .
C30 C31 1.458(12) .
C30 H30A 0.9700 .
C30 H30B 0.9700 .
C31 H31A 0.9700 .
C31 H31B 0.9700 .
C33 H33A 0.9600 .
C33 H33B 0.9600 .
C33 H33C 0.9600 .
